data_7244848
loop_
_publ_author_name
'Pizzi, Andrea'
'Calabrese, Miriam'
'Daolio, Andrea'
'Ursini, Maurizio'
'Frontera, Antonio'
'Resnati, Giuseppe'

_publ_section_title
;
 Expanding the toolbox of coinage bond: Adducts involving new gold(III)
 derivatives and bioactive molecules
;
_journal_name_full CrystEngComm
_journal_paper_doi 10.1039/D2CE00446A
_journal_year 2022
_chemical_formula_sum 'C5 H4 Au Cl3 I N'
_chemical_formula_weight 508.31
_space_group_crystal_system monoclinic
_space_group_IT_number 15
_space_group_name_Hall '-C 2yc'
_space_group_name_H-M_alt 'C 1 2/c 1'
_atom_sites_solution_hydrogens geom
_audit_creation_method SHELXL-2018/3
_audit_update_record
;
2022-01-27 deposited with the CCDC.	2022-04-22 downloaded from the CCDC.
;
_cell_angle_alpha 90
_cell_angle_beta 103.388(2)
_cell_angle_gamma 90
_cell_formula_units_Z 8
_cell_length_a 18.5724(12)
_cell_length_b 6.8315(4)
_cell_length_c 16.2536(10)
_cell_measurement_reflns_used 9953
_cell_measurement_temperature 296(2)
_cell_measurement_theta_max 35.61
_cell_measurement_theta_min 2.58
_cell_volume 2006.2(2)
_computing_cell_refinement 'Bruker SAINT'
_computing_data_collection 'Bruker APEX2'
_computing_data_reduction 'Bruker SAINT'
_computing_molecular_graphics 'Bruker SHELXTL'
_computing_publication_material 'Bruker SHELXTL'
_computing_structure_refinement 'SHELXL-2018/3 (Sheldrick, 2018)'
_computing_structure_solution 'SHELXS-97 (Sheldrick, 2008)'
_diffrn_ambient_temperature 296(2)
_diffrn_measured_fraction_theta_full 0.996
_diffrn_measured_fraction_theta_max 0.850
_diffrn_measurement_device_type 'Bruker APEX-II CCD'
_diffrn_measurement_method '\f and \w scans'
_diffrn_radiation_type MoK\a
_diffrn_radiation_wavelength 0.71073
_diffrn_reflns_av_R_equivalents 0.0347
_diffrn_reflns_av_unetI/netI 0.0276
_diffrn_reflns_Laue_measured_fraction_full 0.996
_diffrn_reflns_Laue_measured_fraction_max 0.850
_diffrn_reflns_limit_h_max 27
_diffrn_reflns_limit_h_min -29
_diffrn_reflns_limit_k_max 11
_diffrn_reflns_limit_k_min -10
_diffrn_reflns_limit_l_max 24
_diffrn_reflns_limit_l_min -26
_diffrn_reflns_number 22700
_diffrn_reflns_point_group_measured_fraction_full 0.996
_diffrn_reflns_point_group_measured_fraction_max 0.850
_diffrn_reflns_theta_full 25.242
_diffrn_reflns_theta_max 36.838
_diffrn_reflns_theta_min 3.188
_diffrn_source 'sealed tube'
_exptl_absorpt_coefficient_mu 18.480
_exptl_absorpt_correction_type multi-scan
_exptl_absorpt_process_details 'Bruker (2001). SADABS. Bruker AXS Inc., Madison, Wisconsin, USA.'
_exptl_crystal_colour gold
_exptl_crystal_density_diffrn 3.366
_exptl_crystal_description block
_exptl_crystal_F_000 1792
_exptl_crystal_size_max 0.06
_exptl_crystal_size_mid 0.04
_exptl_crystal_size_min 0.02
_exptl_transmission_factor_max 0.7473
_exptl_transmission_factor_min 0.2762
_refine_diff_density_max 2.050
_refine_diff_density_min -1.331
_refine_diff_density_rms 0.171
_refine_ls_extinction_method none
_refine_ls_goodness_of_fit_ref 1.025
_refine_ls_hydrogen_treatment constr
_refine_ls_matrix_type full
_refine_ls_number_parameters 100
_refine_ls_number_reflns 4292
_refine_ls_number_restraints 0
_refine_ls_restrained_S_all 1.025
_refine_ls_R_factor_all 0.0443
_refine_ls_R_factor_gt 0.0250
_refine_ls_shift/su_max 0.003
_refine_ls_shift/su_mean 0.000
_refine_ls_structure_factor_coef Fsqd
_refine_ls_weighting_details 'w=1/[\s^2^(Fo^2^)+(0.0069P)^2^+11.5468P] where P=(Fo^2^+2Fc^2^)/3'
_refine_ls_weighting_scheme calc
_refine_ls_wR_factor_gt 0.0444
_refine_ls_wR_factor_ref 0.0513
_reflns_Friedel_coverage 0.000
_reflns_number_gt 3206
_reflns_number_total 4292
_reflns_threshold_expression 'I > 2\s(I)'
_cod_data_source_file d2ce00446a2.cif
_cod_data_source_block T1_CCDC2
_cod_original_sg_symbol_H-M 'C 2/c'
_cod_database_code 7244848
_shelx_shelxl_version_number 2018/3
_shelx_space_group_comment
;
The symmetry employed for this shelxl refinement is uniquely defined
by the following loop, which should always be used as a source of
symmetry information in preference to the above space-group names.
They are only intended as comments.
;

loop_
_space_group_symop_operation_xyz
'x, y, z'
'-x, y, -z+1/2'
'x+1/2, y+1/2, z'
'-x+1/2, y+1/2, -z+1/2'
'-x, -y, -z'
'x, -y, z-1/2'
'-x+1/2, -y+1/2, -z'
'x+1/2, -y+1/2, z-1/2'

loop_
_atom_site_label
_atom_site_type_symbol
_atom_site_fract_x
_atom_site_fract_y
_atom_site_fract_z
_atom_site_U_iso_or_equiv
_atom_site_adp_type
_atom_site_occupancy
_atom_site_site_symmetry_order
_atom_site_calc_flag
_atom_site_refinement_flags_posn
_atom_site_refinement_flags_adp
_atom_site_refinement_flags_occupancy
_atom_site_disorder_assembly
_atom_site_disorder_group
Au1 Au 0.31521(2) 0.74793(2) 0.78526(2) 0.02743(4) Uani 1 1 d . . . . .
Cl1 Cl 0.43460(5) 0.76222(15) 0.85990(6) 0.0428(2) Uani 1 1 d . . . . .
Cl3 Cl 0.19575(5) 0.73946(14) 0.70710(6) 0.0397(2) Uani 1 1 d . . . . .
Cl2 Cl 0.27482(6) 0.78554(15) 0.90574(6) 0.0421(2) Uani 1 1 d . . . . .
N1 N 0.35174(16) 0.6925(5) 0.67820(18) 0.0301(6) Uani 1 1 d . . . . .
C2 C 0.41333(19) 0.4721(5) 0.6053(2) 0.0313(7) Uani 1 1 d . . . . .
C1 C 0.39280(18) 0.5311(5) 0.6778(2) 0.0308(7) Uani 1 1 d . . . . .
H1 H 0.407659 0.458026 0.727098 0.037 Uiso 1 1 calc R U . . .
C3 C 0.3920(2) 0.5827(6) 0.5325(2) 0.0391(8) Uani 1 1 d . . . . .
H3 H 0.404496 0.544541 0.482730 0.047 Uiso 1 1 calc R U . . .
C5 C 0.3314(2) 0.8020(6) 0.6085(2) 0.0372(8) Uani 1 1 d . . . . .
H5 H 0.303231 0.914088 0.609506 0.045 Uiso 1 1 calc R U . . .
C4 C 0.3516(2) 0.7508(6) 0.5356(2) 0.0397(9) Uani 1 1 d . . . . .
H4 H 0.338095 0.829835 0.487886 0.048 Uiso 1 1 calc R U . . .
I1 I 0.47629(2) 0.21699(4) 0.61155(2) 0.04207(7) Uani 1 1 d . . . . .

loop_
_atom_site_aniso_label
_atom_site_aniso_U_11
_atom_site_aniso_U_22
_atom_site_aniso_U_33
_atom_site_aniso_U_23
_atom_site_aniso_U_13
_atom_site_aniso_U_12
Au1 0.02828(6) 0.02448(7) 0.03037(6) -0.00045(5) 0.00848(4) 0.00101(5)
Cl1 0.0330(4) 0.0498(6) 0.0412(5) -0.0006(4) -0.0001(3) -0.0011(4)
Cl3 0.0293(4) 0.0417(5) 0.0469(5) -0.0116(4) 0.0062(3) 0.0034(4)
Cl2 0.0502(5) 0.0432(5) 0.0373(4) -0.0018(4) 0.0192(4) 0.0030(4)
N1 0.0285(13) 0.0316(15) 0.0307(13) 0.0005(12) 0.0081(10) 0.0007(12)
C2 0.0290(16) 0.0287(17) 0.0369(17) -0.0031(14) 0.0093(13) -0.0029(13)
C1 0.0293(16) 0.0312(17) 0.0329(16) 0.0017(14) 0.0095(13) -0.0003(13)
C3 0.0406(19) 0.045(2) 0.0330(18) -0.0011(16) 0.0117(15) -0.0053(17)
C5 0.0377(18) 0.0335(18) 0.0381(18) 0.0038(15) 0.0037(14) 0.0062(16)
C4 0.0439(19) 0.046(2) 0.0278(15) 0.0082(16) 0.0055(14) 0.0005(17)
I1 0.04326(13) 0.03920(14) 0.04603(13) -0.00550(11) 0.01498(10) 0.00608(11)

loop_
_atom_type_symbol
_atom_type_description
_atom_type_scat_dispersion_real
_atom_type_scat_dispersion_imag
_atom_type_scat_source
C C 0.0033 0.0016 'International Tables Vol C Tables 4.2.6.8 and 6.1.1.4'
H H 0.0000 0.0000 'International Tables Vol C Tables 4.2.6.8 and 6.1.1.4'
N N 0.0061 0.0033 'International Tables Vol C Tables 4.2.6.8 and 6.1.1.4'
Cl Cl 0.1484 0.1585 'International Tables Vol C Tables 4.2.6.8 and 6.1.1.4'
I I -0.4742 1.8119 'International Tables Vol C Tables 4.2.6.8 and 6.1.1.4'
Au Au -2.0133 8.8022 'International Tables Vol C Tables 4.2.6.8 and 6.1.1.4'

loop_
_geom_angle_atom_site_label_1
_geom_angle_atom_site_label_2
_geom_angle_atom_site_label_3
_geom_angle
_geom_angle_site_symmetry_1
_geom_angle_site_symmetry_3
_geom_angle_publ_flag
N1 Au1 Cl2 175.81(9) . . ?
N1 Au1 Cl1 89.27(8) . . ?
Cl2 Au1 Cl1 90.63(4) . . ?
N1 Au1 Cl3 89.60(8) . . ?
Cl2 Au1 Cl3 90.59(4) . . ?
Cl1 Au1 Cl3 178.32(4) . . ?
C5 N1 C1 120.3(3) . . ?
C5 N1 Au1 122.3(3) . . ?
C1 N1 Au1 117.2(2) . . ?
C1 C2 C3 119.3(3) . . ?
C1 C2 I1 117.7(3) . . ?
C3 C2 I1 123.0(3) . . ?
N1 C1 C2 120.9(3) . . ?
C4 C3 C2 118.4(3) . . ?
N1 C5 C4 120.7(4) . . ?
C5 C4 C3 120.3(3) . . ?

loop_
_geom_bond_atom_site_label_1
_geom_bond_atom_site_label_2
_geom_bond_distance
_geom_bond_site_symmetry_2
_geom_bond_publ_flag
Au1 N1 2.044(3) . ?
Au1 Cl2 2.2679(9) . ?
Au1 Cl1 2.2699(9) . ?
Au1 Cl3 2.2878(9) . ?
N1 C5 1.338(5) . ?
N1 C1 1.341(4) . ?
C2 C1 1.380(5) . ?
C2 C3 1.382(5) . ?
C2 I1 2.088(4) . ?
C3 C4 1.379(6) . ?
C5 C4 1.368(5) . ?
